data_1553810
loop_
_publ_author_name
'Qu, Yun-Xia'
'Lin, Rui-Lian'
'Zhang, Yun-Qian'
'Zhou, Kai-Zhi'
'Zhou, Qing-Di'
'Zhu, Qian-Jiang'
'Tao, Zhu'
'Ma, Pei-Hua'
'Liu, Jing-Xin'
'Wei, Gang'

_publ_section_title
;
 &#x000D; Endo/exo binding of alkyl and aryl diammonium ions by
 cyclopentanocucurbit[6]uril
;
_journal_issue 9
_journal_name_full 'Organic Chemistry Frontiers'
_journal_page_first 1799
_journal_paper_doi 10.1039/C7QO00376E
_journal_volume 4
_journal_year 2017
_chemical_formula_sum 'C58 H94 Cl6 N26 O22 Zn2'
_chemical_formula_weight 1851.03
_space_group_IT_number 2
_space_group_name_Hall '-P 1'
_space_group_name_H-M_alt 'P -1'
_atom_sites_solution_hydrogens geom
_atom_sites_solution_primary direct
_atom_sites_solution_secondary difmap
_audit_creation_method SHELXL-97
_audit_update_record
;
2016-10-25 deposited with the CCDC.
2017-06-21 downloaded from the CCDC.
;
_cell_angle_alpha 73.289(4)
_cell_angle_beta 84.747(4)
_cell_angle_gamma 62.451(4)
_cell_formula_units_Z 1
_cell_length_a 12.2894(18)
_cell_length_b 12.4667(17)
_cell_length_c 14.986(2)
_cell_measurement_temperature 293(2)
_cell_volume 1947.4(5)
_computing_structure_refinement 'SHELXL-97 (Sheldrick, 1997)'
_diffrn_ambient_temperature 293(2)
_diffrn_measured_fraction_theta_full 0.985
_diffrn_measured_fraction_theta_max 0.985
_diffrn_radiation_monochromator graphite
_diffrn_radiation_source 'fine-focus sealed tube'
_diffrn_radiation_type MoK\a
_diffrn_radiation_wavelength 0.71073
_diffrn_reflns_av_R_equivalents 0.0334
_diffrn_reflns_av_sigmaI/netI 0.0639
_diffrn_reflns_limit_h_max 12
_diffrn_reflns_limit_h_min -14
_diffrn_reflns_limit_k_max 14
_diffrn_reflns_limit_k_min -14
_diffrn_reflns_limit_l_max 17
_diffrn_reflns_limit_l_min -17
_diffrn_reflns_number 12836
_diffrn_reflns_theta_full 25.27
_diffrn_reflns_theta_max 25.27
_diffrn_reflns_theta_min 1.42
_exptl_absorpt_coefficient_mu 0.911
_exptl_crystal_density_diffrn 1.578
_exptl_crystal_density_method 'not measured'
_exptl_crystal_F_000 962
_refine_diff_density_max 0.706
_refine_diff_density_min -0.584
_refine_diff_density_rms 0.064
_refine_ls_extinction_method none
_refine_ls_goodness_of_fit_ref 1.055
_refine_ls_hydrogen_treatment mixed
_refine_ls_matrix_type full
_refine_ls_number_parameters 478
_refine_ls_number_reflns 6969
_refine_ls_number_restraints 0
_refine_ls_restrained_S_all 1.055
_refine_ls_R_factor_all 0.0760
_refine_ls_R_factor_gt 0.0530
_refine_ls_shift/su_max 0.000
_refine_ls_shift/su_mean 0.000
_refine_ls_structure_factor_coef Fsqd
_refine_ls_weighting_details 'calc w=1/[\s^2^(Fo^2^)+(0.0700P)^2^+0.0000P] where P=(Fo^2^+2Fc^2^)/3'
_refine_ls_weighting_scheme calc
_refine_ls_wR_factor_gt 0.1377
_refine_ls_wR_factor_ref 0.1484
_reflns_number_gt 4769
_reflns_number_total 6969
_reflns_threshold_expression >2sigma(I)
_cod_data_source_file c7qo00376e2.cif
_cod_data_source_block p
_cod_original_cell_volume 1947.3(5)
_cod_database_code 1553810

loop_
_symmetry_equiv_pos_as_xyz
'x, y, z'
'-x, -y, -z'

loop_
_atom_site_label
_atom_site_type_symbol
_atom_site_fract_x
_atom_site_fract_y
_atom_site_fract_z
_atom_site_U_iso_or_equiv
_atom_site_adp_type
_atom_site_occupancy
_atom_site_symmetry_multiplicity
_atom_site_calc_flag
_atom_site_refinement_flags
O1W O -0.0234(3) 0.3477(3) 0.5988(3) 0.0873(11) Uani 1 1 d .
Zn1 Zn 0.11861(4) 0.26101(4) 0.52389(3) 0.05226(17) Uani 1 1 d .
Cl1 Cl 0.07811(11) 0.39169(11) 0.37765(8) 0.0641(3) Uani 1 1 d .
Cl2 Cl 0.29465(11) 0.22759(14) 0.58453(8) 0.0756(4) Uani 1 1 d .
Cl3 Cl 0.10692(15) 0.08581(12) 0.52730(11) 0.0925(5) Uani 1 1 d .
C28 C 0.4339(4) 0.5247(5) 0.0040(4) 0.0776(14) Uani 1 1 d .
H28A H 0.4000 0.5286 -0.0535 0.093 Uiso 1 1 calc R
H28B H 0.4195 0.4635 0.0535 0.093 Uiso 1 1 calc R
C29 C 0.3630(4) 0.6466(4) 0.0219(3) 0.0608(11) Uani 1 1 d .
H29A H 0.3962 0.6426 0.0798 0.073 Uiso 1 1 calc R
H29B H 0.3779 0.7079 -0.0273 0.073 Uiso 1 1 calc R
N13 N 0.2329(4) 0.6950(4) 0.0288(3) 0.0845(13) Uani 1 1 d .
H13A H 0.2019 0.7692 0.0409 0.127 Uiso 1 1 calc R
H13B H 0.2165 0.6415 0.0747 0.127 Uiso 1 1 calc R
H13C H 0.1993 0.7044 -0.0248 0.127 Uiso 1 1 calc R
C1 C 0.1511(3) 0.4943(3) -0.0544(2) 0.0377(8) Uani 1 1 d .
C2 C 0.2458(3) 0.3525(3) -0.1459(2) 0.0382(8) Uani 1 1 d .
C3 C 0.2559(3) 0.2767(3) -0.0397(2) 0.0376(8) Uani 1 1 d .
C4 C 0.4547(3) 0.2220(3) -0.0965(3) 0.0395(8) Uani 1 1 d .
C5 C 0.1697(3) 0.3570(4) 0.1039(2) 0.0410(8) Uani 1 1 d .
H5A H 0.1430 0.2920 0.1222 0.049 Uiso 1 1 calc R
H5B H 0.1023 0.4340 0.1126 0.049 Uiso 1 1 calc R
C6 C 0.4435(4) 0.1039(3) 0.0637(2) 0.0429(9) Uani 1 1 d .
H6A H 0.5238 0.0450 0.0493 0.052 Uiso 1 1 calc R
H6B H 0.3937 0.0599 0.0808 0.052 Uiso 1 1 calc R
C7 C 0.2787(3) 0.4009(3) 0.2084(2) 0.0366(8) Uani 1 1 d .
C8 C 0.3607(3) 0.1912(3) 0.2055(2) 0.0377(8) Uani 1 1 d .
C9 C 0.4312(3) 0.1997(3) 0.2834(2) 0.0354(8) Uani 1 1 d .
C10 C 0.5709(3) 0.1169(3) 0.1729(2) 0.0359(8) Uani 1 1 d .
C11 C 0.3842(3) 0.3873(3) 0.3448(2) 0.0377(8) Uani 1 1 d .
H11A H 0.3960 0.3273 0.4055 0.045 Uiso 1 1 calc R
H11B H 0.3077 0.4622 0.3445 0.045 Uiso 1 1 calc R
C12 C 0.6595(4) 0.1360(3) 0.3057(3) 0.0437(9) Uani 1 1 d .
H12A H 0.7347 0.0762 0.2857 0.052 Uiso 1 1 calc R
H12B H 0.6524 0.0992 0.3711 0.052 Uiso 1 1 calc R
C13 C 0.4657(4) 0.5423(3) 0.2950(2) 0.0377(8) Uani 1 1 d .
C14 C 0.6126(3) 0.3329(3) 0.3573(2) 0.0381(8) Uani 1 1 d .
C15 C 0.6777(3) 0.4208(3) 0.3306(2) 0.0399(8) Uani 1 1 d .
C16 C 0.7535(3) 0.2768(4) 0.2410(3) 0.0452(9) Uani 1 1 d .
C17 C 0.5850(4) 0.6610(3) 0.2634(2) 0.0436(9) Uani 1 1 d .
H17A H 0.6419 0.6590 0.3054 0.052 Uiso 1 1 calc R
H17B H 0.5052 0.7302 0.2666 0.052 Uiso 1 1 calc R
C18 C 0.8574(3) 0.4096(4) 0.2240(2) 0.0438(9) Uani 1 1 d .
H18A H 0.8867 0.4269 0.2735 0.053 Uiso 1 1 calc R
H18B H 0.9252 0.3380 0.2085 0.053 Uiso 1 1 calc R
C19 C 0.1753(4) 0.3119(4) -0.1979(3) 0.0545(11) Uani 1 1 d .
H19A H 0.1197 0.3827 -0.2466 0.065 Uiso 1 1 calc R
H19B H 0.2315 0.2460 -0.2255 0.065 Uiso 1 1 calc R
C20 C 0.1041(5) 0.2632(5) -0.1213(3) 0.0663(12) Uani 1 1 d .
H20A H 0.0284 0.3325 -0.1112 0.080 Uiso 1 1 calc R
H20B H 0.0843 0.2047 -0.1385 0.080 Uiso 1 1 calc R
C21 C 0.1880(4) 0.1981(4) -0.0350(3) 0.0491(10) Uani 1 1 d .
H21A H 0.2457 0.1124 -0.0345 0.059 Uiso 1 1 calc R
H21B H 0.1412 0.1963 0.0207 0.059 Uiso 1 1 calc R
C22 C 0.3065(4) 0.1029(4) 0.2554(3) 0.0568(11) Uani 1 1 d .
H22A H 0.2221 0.1500 0.2706 0.068 Uiso 1 1 calc R
H22B H 0.3087 0.0510 0.2172 0.068 Uiso 1 1 calc R
C23 C 0.3880(5) 0.0235(4) 0.3427(3) 0.0709(14) Uani 1 1 d .
H23A H 0.4629 -0.0441 0.3295 0.085 Uiso 1 1 calc R
H23B H 0.3459 -0.0128 0.3901 0.085 Uiso 1 1 calc R
C24 C 0.4163(4) 0.1133(4) 0.3746(3) 0.0534(10) Uani 1 1 d .
H24A H 0.4913 0.0680 0.4138 0.064 Uiso 1 1 calc R
H24B H 0.3495 0.1611 0.4089 0.064 Uiso 1 1 calc R
C25 C 0.6434(4) 0.2666(4) 0.4624(3) 0.0546(10) Uani 1 1 d .
H25A H 0.5717 0.2644 0.4941 0.066 Uiso 1 1 calc R
H25B H 0.7086 0.1810 0.4725 0.066 Uiso 1 1 calc R
C26 C 0.6836(7) 0.3439(7) 0.4962(3) 0.111(2) Uani 1 1 d .
H26A H 0.6133 0.4102 0.5151 0.133 Uiso 1 1 calc R
H26B H 0.7408 0.2918 0.5498 0.133 Uiso 1 1 calc R
C27 C 0.7434(4) 0.3991(5) 0.4208(3) 0.0580(11) Uani 1 1 d .
H27A H 0.8302 0.3420 0.4215 0.070 Uiso 1 1 calc R
H27B H 0.7343 0.4780 0.4273 0.070 Uiso 1 1 calc R
N1 N 0.1793(3) 0.4830(3) -0.1435(2) 0.0421(7) Uani 1 1 d .
N2 N 0.1954(3) 0.3769(3) 0.00637(19) 0.0381(7) Uani 1 1 d .
N3 N 0.3744(3) 0.3142(3) -0.1690(2) 0.0393(7) Uani 1 1 d .
N4 N 0.3883(3) 0.2053(3) -0.0187(2) 0.0391(7) Uani 1 1 d .
N5 N 0.2732(3) 0.3205(3) 0.16490(18) 0.0366(7) Uani 1 1 d .
N6 N 0.3730(3) 0.3341(3) 0.27513(19) 0.0360(7) Uani 1 1 d .
N7 N 0.4579(3) 0.1410(3) 0.14343(19) 0.0387(7) Uani 1 1 d .
N8 N 0.5567(3) 0.1539(3) 0.25297(19) 0.0379(7) Uani 1 1 d .
N9 N 0.4850(3) 0.4210(3) 0.33239(19) 0.0384(7) Uani 1 1 d .
N10 N 0.5757(3) 0.5446(3) 0.2959(2) 0.0381(7) Uani 1 1 d .
N11 N 0.6690(3) 0.2504(3) 0.2964(2) 0.0429(7) Uani 1 1 d .
N12 N 0.7583(3) 0.3764(3) 0.2583(2) 0.0424(7) Uani 1 1 d .
O1 O 0.0934(2) 0.5933(2) -0.03413(17) 0.0461(6) Uani 1 1 d .
O2 O 0.2125(2) 0.5141(2) 0.18922(17) 0.0476(6) Uani 1 1 d .
O3 O 0.3669(2) 0.6340(2) 0.26879(19) 0.0502(7) Uani 1 1 d .
O4 O 0.5656(2) 0.1634(2) -0.0993(2) 0.0529(7) Uani 1 1 d .
O5 O 0.6671(2) 0.0694(3) 0.13561(19) 0.0537(7) Uani 1 1 d .
O6 O 0.8134(3) 0.2217(3) 0.1839(2) 0.0604(8) Uani 1 1 d .

loop_
_atom_site_aniso_label
_atom_site_aniso_U_11
_atom_site_aniso_U_22
_atom_site_aniso_U_33
_atom_site_aniso_U_23
_atom_site_aniso_U_13
_atom_site_aniso_U_12
O1W 0.071(2) 0.084(2) 0.111(3) -0.048(2) 0.041(2) -0.034(2)
Zn1 0.0461(3) 0.0566(3) 0.0524(3) -0.0184(2) -0.0010(2) -0.0196(3)
Cl1 0.0584(7) 0.0676(7) 0.0585(6) -0.0075(5) -0.0115(5) -0.0258(6)
Cl2 0.0573(7) 0.1204(11) 0.0538(6) -0.0443(7) -0.0035(6) -0.0318(8)
Cl3 0.1026(12) 0.0605(7) 0.1149(11) -0.0165(7) -0.0174(9) -0.0381(8)
C28 0.065(3) 0.070(3) 0.092(4) -0.026(3) 0.016(3) -0.026(3)
C29 0.059(3) 0.062(3) 0.065(3) -0.019(2) 0.006(2) -0.030(3)
N13 0.072(3) 0.075(3) 0.097(3) -0.027(2) 0.011(3) -0.024(3)
C1 0.0263(19) 0.050(2) 0.041(2) -0.0225(18) -0.0001(16) -0.0146(18)
C2 0.035(2) 0.046(2) 0.0398(19) -0.0231(16) 0.0046(16) -0.0173(18)
C3 0.035(2) 0.046(2) 0.0375(19) -0.0229(16) 0.0066(16) -0.0175(18)
C4 0.038(2) 0.040(2) 0.048(2) -0.0257(17) 0.0041(18) -0.0172(19)
C5 0.031(2) 0.052(2) 0.042(2) -0.0217(17) 0.0067(16) -0.0161(19)
C6 0.044(2) 0.041(2) 0.046(2) -0.0221(17) -0.0004(18) -0.0144(19)
C7 0.036(2) 0.041(2) 0.0314(18) -0.0134(16) 0.0071(16) -0.0152(18)
C8 0.038(2) 0.040(2) 0.0363(19) -0.0150(16) 0.0041(16) -0.0167(18)
C9 0.035(2) 0.0365(18) 0.0322(18) -0.0129(15) 0.0035(15) -0.0128(17)
C10 0.035(2) 0.0325(18) 0.0367(19) -0.0127(15) 0.0033(16) -0.0109(17)
C11 0.038(2) 0.046(2) 0.0327(18) -0.0193(16) 0.0078(16) -0.0186(18)
C12 0.039(2) 0.039(2) 0.047(2) -0.0136(17) -0.0064(18) -0.0097(18)
C13 0.042(2) 0.043(2) 0.0268(17) -0.0169(15) 0.0029(16) -0.015(2)
C14 0.038(2) 0.047(2) 0.0293(17) -0.0165(16) -0.0004(15) -0.0158(18)
C15 0.038(2) 0.052(2) 0.0328(19) -0.0178(16) 0.0017(16) -0.0199(19)
C16 0.034(2) 0.054(2) 0.044(2) -0.0207(19) -0.0033(18) -0.012(2)
C17 0.046(2) 0.048(2) 0.043(2) -0.0293(17) 0.0090(18) -0.019(2)
C18 0.032(2) 0.054(2) 0.042(2) -0.0154(18) 0.0007(17) -0.0143(19)
C19 0.050(3) 0.083(3) 0.050(2) -0.037(2) 0.004(2) -0.035(2)
C20 0.062(3) 0.078(3) 0.075(3) -0.033(3) -0.004(3) -0.038(3)
C21 0.049(2) 0.055(2) 0.057(2) -0.029(2) 0.007(2) -0.028(2)
C22 0.055(3) 0.057(3) 0.065(3) -0.015(2) 0.010(2) -0.034(2)
C23 0.084(4) 0.060(3) 0.069(3) -0.006(2) 0.013(3) -0.041(3)
C24 0.062(3) 0.051(2) 0.037(2) -0.0048(18) 0.0077(19) -0.022(2)
C25 0.058(3) 0.061(3) 0.036(2) -0.0085(18) -0.0090(19) -0.021(2)
C26 0.152(6) 0.174(6) 0.044(3) -0.014(3) -0.023(3) -0.110(6)
C27 0.055(3) 0.082(3) 0.044(2) -0.025(2) -0.009(2) -0.030(3)
N1 0.0349(18) 0.0463(17) 0.0375(17) -0.0176(14) -0.0004(14) -0.0085(15)
N2 0.0330(17) 0.0464(17) 0.0348(16) -0.0224(14) 0.0045(13) -0.0121(15)
N3 0.0337(17) 0.0449(17) 0.0401(17) -0.0196(14) 0.0096(14) -0.0155(15)
N4 0.0332(17) 0.0437(17) 0.0395(17) -0.0200(14) 0.0019(14) -0.0120(15)
N5 0.0354(17) 0.0380(16) 0.0328(15) -0.0161(13) -0.0015(13) -0.0095(14)
N6 0.0361(17) 0.0376(16) 0.0335(15) -0.0157(13) 0.0020(13) -0.0129(14)
N7 0.0331(17) 0.0428(16) 0.0393(16) -0.0223(13) 0.0028(13) -0.0107(15)
N8 0.0315(17) 0.0430(16) 0.0362(16) -0.0179(13) 0.0003(13) -0.0103(15)
N9 0.0350(18) 0.0426(17) 0.0378(16) -0.0152(13) 0.0009(14) -0.0155(15)
N10 0.0338(17) 0.0439(17) 0.0409(16) -0.0188(13) 0.0069(14) -0.0182(15)
N11 0.0355(18) 0.0468(18) 0.0475(18) -0.0247(15) 0.0046(15) -0.0136(16)
N12 0.0334(17) 0.0526(18) 0.0464(18) -0.0255(15) 0.0048(14) -0.0176(16)
O1 0.0372(15) 0.0446(14) 0.0520(15) -0.0263(12) 0.0061(12) -0.0083(13)
O2 0.0470(17) 0.0387(15) 0.0486(15) -0.0169(12) -0.0024(13) -0.0091(13)
O3 0.0360(16) 0.0438(15) 0.0620(17) -0.0160(13) 0.0047(13) -0.0106(14)
O4 0.0339(16) 0.0544(16) 0.0686(18) -0.0279(14) 0.0109(14) -0.0140(14)
O5 0.0378(16) 0.0648(17) 0.0572(17) -0.0337(14) 0.0069(13) -0.0136(15)
O6 0.0511(18) 0.0711(19) 0.0709(19) -0.0479(17) 0.0219(16) -0.0248(16)

loop_
_atom_type_symbol
_atom_type_description
_atom_type_scat_dispersion_real
_atom_type_scat_dispersion_imag
_atom_type_scat_source
C C 0.0033 0.0016 'International Tables Vol C Tables 4.2.6.8 and 6.1.1.4'
H H 0.0000 0.0000 'International Tables Vol C Tables 4.2.6.8 and 6.1.1.4'
N N 0.0061 0.0033 'International Tables Vol C Tables 4.2.6.8 and 6.1.1.4'
O O 0.0106 0.0060 'International Tables Vol C Tables 4.2.6.8 and 6.1.1.4'
Zn Zn 0.2839 1.4301 'International Tables Vol C Tables 4.2.6.8 and 6.1.1.4'
Cl Cl 0.1484 0.1585 'International Tables Vol C Tables 4.2.6.8 and 6.1.1.4'

loop_
_citation_id
_citation_doi
_citation_year
1 10.1039/C7QO00376E 2017

loop_
_geom_angle_atom_site_label_1
_geom_angle_atom_site_label_2
_geom_angle_atom_site_label_3
_geom_angle
_geom_angle_site_symmetry_1
_geom_angle_site_symmetry_3
O1W Zn1 Cl2 110.29(12) . .
O1W Zn1 Cl3 103.74(11) . .
Cl2 Zn1 Cl3 114.70(6) . .
O1W Zn1 Cl1 105.94(12) . .
Cl2 Zn1 Cl1 111.01(5) . .
Cl3 Zn1 Cl1 110.57(5) . .
C29 C28 C28 119.7(6) . 2_665
C29 C28 H28A 107.4 . .
C28 C28 H28A 107.4 2_665 .
C29 C28 H28B 107.4 . .
C28 C28 H28B 107.4 2_665 .
H28A C28 H28B 106.9 . .
N13 C29 C28 119.3(4) . .
N13 C29 H29A 107.5 . .
C28 C29 H29A 107.5 . .
N13 C29 H29B 107.5 . .
C28 C29 H29B 107.5 . .
H29A C29 H29B 107.0 . .
C29 N13 H13A 109.5 . .
C29 N13 H13B 109.5 . .
H13A N13 H13B 109.5 . .
C29 N13 H13C 109.5 . .
H13A N13 H13C 109.5 . .
H13B N13 H13C 109.5 . .
O1 C1 N2 126.0(3) . .
O1 C1 N1 125.3(3) . .
N2 C1 N1 108.7(3) . .
N1 C2 N3 113.4(3) . .
N1 C2 C19 114.2(3) . .
N3 C2 C19 115.3(3) . .
N1 C2 C3 103.0(3) . .
N3 C2 C3 103.0(3) . .
C19 C2 C3 106.1(3) . .
N4 C3 N2 113.2(3) . .
N4 C3 C21 115.8(3) . .
N2 C3 C21 114.3(3) . .
N4 C3 C2 103.3(3) . .
N2 C3 C2 102.7(3) . .
C21 C3 C2 105.6(3) . .
O4 C4 N3 126.5(3) . .
O4 C4 N4 124.8(4) . .
N3 C4 N4 108.7(3) . .
N2 C5 N5 114.1(3) . .
N2 C5 H5A 108.7 . .
N5 C5 H5A 108.7 . .
N2 C5 H5B 108.7 . .
N5 C5 H5B 108.7 . .
H5A C5 H5B 107.6 . .
N4 C6 N7 114.9(3) . .
N4 C6 H6A 108.5 . .
N7 C6 H6A 108.5 . .
N4 C6 H6B 108.5 . .
N7 C6 H6B 108.5 . .
H6A C6 H6B 107.5 . .
O2 C7 N6 125.3(3) . .
O2 C7 N5 125.5(3) . .
N6 C7 N5 109.1(3) . .
N5 C8 N7 113.0(3) . .
N5 C8 C22 115.9(3) . .
N7 C8 C22 114.5(3) . .
N5 C8 C9 103.2(3) . .
N7 C8 C9 102.4(3) . .
C22 C8 C9 105.8(3) . .
N8 C9 N6 112.3(3) . .
N8 C9 C24 113.6(3) . .
N6 C9 C24 117.2(3) . .
N8 C9 C8 103.0(3) . .
N6 C9 C8 103.2(3) . .
C24 C9 C8 105.6(3) . .
O5 C10 N7 126.1(3) . .
O5 C10 N8 126.2(3) . .
N7 C10 N8 107.7(3) . .
N6 C11 N9 114.4(3) . .
N6 C11 H11A 108.7 . .
N9 C11 H11A 108.7 . .
N6 C11 H11B 108.7 . .
N9 C11 H11B 108.7 . .
H11A C11 H11B 107.6 . .
N8 C12 N11 114.3(3) . .
N8 C12 H12A 108.7 . .
N11 C12 H12A 108.7 . .
N8 C12 H12B 108.7 . .
N11 C12 H12B 108.7 . .
H12A C12 H12B 107.6 . .
O3 C13 N9 126.1(3) . .
O3 C13 N10 125.5(3) . .
N9 C13 N10 108.4(3) . .
N9 C14 N11 113.7(3) . .
N9 C14 C25 115.3(3) . .
N11 C14 C25 114.9(3) . .
N9 C14 C15 102.8(3) . .
N11 C14 C15 102.4(3) . .
C25 C14 C15 105.6(3) . .
N10 C15 N12 113.2(3) . .
N10 C15 C27 115.5(3) . .
N12 C15 C27 114.9(3) . .
N10 C15 C14 102.6(3) . .
N12 C15 C14 103.2(3) . .
C27 C15 C14 105.4(3) . .
O6 C16 N12 125.5(4) . .
O6 C16 N11 125.5(3) . .
N12 C16 N11 109.0(3) . .
N10 C17 N3 114.7(3) . 2_665
N10 C17 H17A 108.6 . .
N3 C17 H17A 108.6 2_665 .
N10 C17 H17B 108.6 . .
N3 C17 H17B 108.6 2_665 .
H17A C17 H17B 107.6 . .
N1 C18 N12 113.5(3) 2_665 .
N1 C18 H18A 108.9 2_665 .
N12 C18 H18A 108.9 . .
N1 C18 H18B 108.9 2_665 .
N12 C18 H18B 108.9 . .
H18A C18 H18B 107.7 . .
C20 C19 C2 103.7(3) . .
C20 C19 H19A 111.0 . .
C2 C19 H19A 111.0 . .
C20 C19 H19B 111.0 . .
C2 C19 H19B 111.0 . .
H19A C19 H19B 109.0 . .
C21 C20 C19 105.7(3) . .
C21 C20 H20A 110.6 . .
C19 C20 H20A 110.6 . .
C21 C20 H20B 110.6 . .
C19 C20 H20B 110.6 . .
H20A C20 H20B 108.7 . .
C20 C21 C3 105.0(3) . .
C20 C21 H21A 110.7 . .
C3 C21 H21A 110.7 . .
C20 C21 H21B 110.7 . .
C3 C21 H21B 110.7 . .
H21A C21 H21B 108.8 . .
C23 C22 C8 104.0(3) . .
C23 C22 H22A 110.9 . .
C8 C22 H22A 110.9 . .
C23 C22 H22B 110.9 . .
C8 C22 H22B 110.9 . .
H22A C22 H22B 109.0 . .
C22 C23 C24 105.1(3) . .
C22 C23 H23A 110.7 . .
C24 C23 H23A 110.7 . .
C22 C23 H23B 110.7 . .
C24 C23 H23B 110.7 . .
H23A C23 H23B 108.8 . .
C23 C24 C9 103.9(3) . .
C23 C24 H24A 111.0 . .
C9 C24 H24A 111.0 . .
C23 C24 H24B 111.0 . .
C9 C24 H24B 111.0 . .
H24A C24 H24B 109.0 . .
C26 C25 C14 104.5(3) . .
C26 C25 H25A 110.9 . .
C14 C25 H25A 110.9 . .
C26 C25 H25B 110.9 . .
C14 C25 H25B 110.9 . .
H25A C25 H25B 108.9 . .
C27 C26 C25 109.0(4) . .
C27 C26 H26A 109.9 . .
C25 C26 H26A 109.9 . .
C27 C26 H26B 109.9 . .
C25 C26 H26B 109.9 . .
H26A C26 H26B 108.3 . .
C26 C27 C15 105.3(3) . .
C26 C27 H27A 110.7 . .
C15 C27 H27A 110.7 . .
C26 C27 H27B 110.7 . .
C15 C27 H27B 110.7 . .
H27A C27 H27B 108.8 . .
C1 N1 C18 122.4(3) . 2_665
C1 N1 C2 112.6(3) . .
C18 N1 C2 125.0(3) 2_665 .
C1 N2 C5 121.9(3) . .
C1 N2 C3 113.0(3) . .
C5 N2 C3 124.6(3) . .
C4 N3 C17 121.2(3) . 2_665
C4 N3 C2 112.2(3) . .
C17 N3 C2 124.1(3) 2_665 .
C4 N4 C6 121.8(3) . .
C4 N4 C3 112.2(3) . .
C6 N4 C3 123.8(3) . .
C7 N5 C8 112.6(3) . .
C7 N5 C5 122.3(3) . .
C8 N5 C5 123.0(3) . .
C7 N6 C11 121.2(3) . .
C7 N6 C9 111.8(3) . .
C11 N6 C9 124.4(3) . .
C10 N7 C6 121.0(3) . .
C10 N7 C8 113.7(3) . .
C6 N7 C8 124.8(3) . .
C10 N8 C12 122.5(3) . .
C10 N8 C9 113.0(3) . .
C12 N8 C9 124.2(3) . .
C13 N9 C14 113.1(3) . .
C13 N9 C11 122.0(3) . .
C14 N9 C11 124.9(3) . .
C13 N10 C17 121.7(3) . .
C13 N10 C15 113.1(3) . .
C17 N10 C15 125.2(3) . .
C16 N11 C12 121.4(3) . .
C16 N11 C14 112.6(3) . .
C12 N11 C14 124.8(3) . .
C16 N12 C15 112.7(3) . .
C16 N12 C18 121.2(3) . .
C15 N12 C18 124.3(3) . .

loop_
_geom_bond_atom_site_label_1
_geom_bond_atom_site_label_2
_geom_bond_distance
_geom_bond_site_symmetry_2
O1W Zn1 2.017(3) .
Zn1 Cl2 2.2335(13) .
Zn1 Cl3 2.2402(13) .
Zn1 Cl1 2.2586(12) .
C28 C29 1.452(6) .
C28 C28 1.453(10) 2_665
C28 H28A 0.9700 .
C28 H28B 0.9700 .
C29 N13 1.430(6) .
C29 H29A 0.9700 .
C29 H29B 0.9700 .
N13 H13A 0.8900 .
N13 H13B 0.8900 .
N13 H13C 0.8900 .
C1 O1 1.218(4) .
C1 N2 1.362(4) .
C1 N1 1.380(4) .
C2 N1 1.454(4) .
C2 N3 1.464(4) .
C2 C19 1.539(5) .
C2 C3 1.581(5) .
C3 N4 1.460(5) .
C3 N2 1.460(4) .
C3 C21 1.538(5) .
C4 O4 1.216(4) .
C4 N3 1.381(5) .
C4 N4 1.383(4) .
C5 N2 1.442(4) .
C5 N5 1.449(4) .
C5 H5A 0.9700 .
C5 H5B 0.9700 .
C6 N4 1.430(5) .
C6 N7 1.452(4) .
C6 H6A 0.9700 .
C6 H6B 0.9700 .
C7 O2 1.218(4) .
C7 N6 1.371(4) .
C7 N5 1.371(4) .
C8 N5 1.442(4) .
C8 N7 1.457(4) .
C8 C22 1.526(5) .
C8 C9 1.571(5) .
C9 N8 1.456(4) .
C9 N6 1.457(4) .
C9 C24 1.534(5) .
C10 O5 1.218(4) .
C10 N7 1.365(5) .
C10 N8 1.375(4) .
C11 N6 1.434(4) .
C11 N9 1.463(4) .
C11 H11A 0.9700 .
C11 H11B 0.9700 .
C12 N8 1.445(5) .
C12 N11 1.451(4) .
C12 H12A 0.9700 .
C12 H12B 0.9700 .
C13 O3 1.216(4) .
C13 N9 1.365(4) .
C13 N10 1.366(5) .
C14 N9 1.443(5) .
C14 N11 1.462(4) .
C14 C25 1.542(5) .
C14 C15 1.581(5) .
C15 N10 1.447(5) .
C15 N12 1.450(4) .
C15 C27 1.530(5) .
C16 O6 1.225(4) .
C16 N12 1.366(5) .
C16 N11 1.370(5) .
C17 N10 1.447(4) .
C17 N3 1.452(4) 2_665
C17 H17A 0.9700 .
C17 H17B 0.9700 .
C18 N1 1.436(5) 2_665
C18 N12 1.466(5) .
C18 H18A 0.9700 .
C18 H18B 0.9700 .
C19 C20 1.536(6) .
C19 H19A 0.9700 .
C19 H19B 0.9700 .
C20 C21 1.504(6) .
C20 H20A 0.9700 .
C20 H20B 0.9700 .
C21 H21A 0.9700 .
C21 H21B 0.9700 .
C22 C23 1.507(6) .
C22 H22A 0.9700 .
C22 H22B 0.9700 .
C23 C24 1.517(6) .
C23 H23A 0.9700 .
C23 H23B 0.9700 .
C24 H24A 0.9700 .
C24 H24B 0.9700 .
C25 C26 1.482(7) .
C25 H25A 0.9700 .
C25 H25B 0.9700 .
C26 C27 1.469(6) .
C26 H26A 0.9700 .
C26 H26B 0.9700 .
C27 H27A 0.9700 .
C27 H27B 0.9700 .
N1 C18 1.436(5) 2_665
N3 C17 1.452(4) 2_665
